data_4519451
loop_
_publ_author_name
'Abdel Rahman Al Ahmad'
'Thierry Maris'
'Christian Pellerin'
'James D. Wuest'

_publ_section_title
;
 Adding a Pinch of Salt: Using Ionic Mixed-Crystal Seeds to Search for New
 Solid Forms
;
_journal_name_full 'Crystal Growth & Design'
_journal_page_first 7472
_journal_page_last 7481
_journal_paper_doi 10.1021/acs.cgd.3c00884
_journal_volume 23
_journal_year 2023
_chemical_formula_moiety '2(Cl), 3(H2 O), C12 H14 N2'
_chemical_formula_sum 'C12 H20 Cl2 N2 O3'
_chemical_formula_weight 311.20
_chemical_name_common 'Paraquat Dichloride Trihydrate'
_chemical_name_systematic
;
1,1'-dimethyl-4,4'-bipyridin-1-ium bis(chloride) trihydrate
;
_space_group_crystal_system monoclinic
_space_group_IT_number 14
_space_group_name_Hall '-P 2ybc'
_space_group_name_H-M_alt 'P 1 21/c 1'
_atom_sites_solution_hydrogens difmap
_atom_sites_solution_primary dual
_cell_angle_alpha 90
_cell_angle_beta 108.852(1)
_cell_angle_gamma 90
_cell_formula_units_Z 4
_cell_length_a 9.0643(2)
_cell_length_b 16.0149(3)
_cell_length_c 11.2228(2)
_cell_measurement_reflns_used 9993
_cell_measurement_temperature 150
_cell_measurement_theta_max 60.648
_cell_measurement_theta_min 4.347
_cell_volume 1541.75(5)
_computing_cell_refinement
;
SAINT (2013) V8.40B; Integration Software for Single Crystal Data.
Bruker AXS Inc., Madison, WI 53719-1173.
;
_computing_data_collection
;
APEX 3 (2019) Bruker AXS Inc., Madison, WI 53719-1173.
;
_computing_data_reduction
;
SAINT (2013) V8.40B; Integration Software for Single Crystal Data.
Bruker AXS Inc., Madison, WI 53719-1173.
;
_computing_molecular_graphics 'Olex2 1.3 (Dolomanov et al., 2009)'
_computing_publication_material 'Olex2 1.3 (Dolomanov et al., 2009)'
_computing_structure_refinement 'XL  (Sheldrick, 2008)'
_computing_structure_solution 'SHELXT 2018/2 (Sheldrick, 2018)'
_diffrn_ambient_temperature 150
_diffrn_detector 'CMOS Area detector'
_diffrn_detector_area_resol_mean 10.42
_diffrn_detector_type 'Bruker CMOS Photon III '
_diffrn_measured_fraction_theta_full 0.984
_diffrn_measured_fraction_theta_max 0.987
_diffrn_measurement_device 'k-geometry diffractometer'
_diffrn_measurement_device_type 'Bruker Venture Metaljet'
_diffrn_measurement_method '\w and \f scans'
_diffrn_radiation_collimation 'Focusing mirrors'
_diffrn_radiation_monochromator 'Helios MX Mirror Optics'
_diffrn_radiation_probe x-ray
_diffrn_radiation_type 'Ga K\a'
_diffrn_radiation_wavelength 1.34139
_diffrn_reflns_av_R_equivalents 0.0311
_diffrn_reflns_av_unetI/netI 0.0228
_diffrn_reflns_Laue_measured_fraction_full 0.984
_diffrn_reflns_Laue_measured_fraction_max 0.987
_diffrn_reflns_limit_h_max 11
_diffrn_reflns_limit_h_min -11
_diffrn_reflns_limit_k_max 16
_diffrn_reflns_limit_k_min -20
_diffrn_reflns_limit_l_max 14
_diffrn_reflns_limit_l_min -14
_diffrn_reflns_number 25232
_diffrn_reflns_point_group_measured_fraction_full 0.984
_diffrn_reflns_point_group_measured_fraction_max 0.987
_diffrn_reflns_theta_full 53.594
_diffrn_reflns_theta_max 60.618
_diffrn_reflns_theta_min 4.346
_diffrn_source 'Metal Jet'
_diffrn_source_current 2.86
_diffrn_source_power 0.199914
_diffrn_source_target Ga
_diffrn_source_type 'Gallium Liquid Metal Jet Source'
_diffrn_source_voltage 69.9
_exptl_absorpt_coefficient_mu 2.548
_exptl_absorpt_correction_T_max 0.4146
_exptl_absorpt_correction_T_min 0.3168
_exptl_absorpt_correction_type multi-scan
_exptl_absorpt_process_details
;
SADABS-2016/2 (Bruker,2016/2) was used for absorption correction.
wR2(int) was 0.1188 before and 0.0487 after correction.
The Ratio of minimum to maximum transmission is 0.7641.
The \l/2 correction factor is Not present.
;
_exptl_crystal_colour 'clear light colourless'
_exptl_crystal_colour_lustre clear
_exptl_crystal_colour_modifier light
_exptl_crystal_colour_primary colourless
_exptl_crystal_density_diffrn 1.341
_exptl_crystal_description Block
_exptl_crystal_F_000 656
_exptl_crystal_recrystallization_method 'crystallzed from DMSO/H2O on a microscope slide'
_exptl_crystal_size_max 0.24
_exptl_crystal_size_mid 0.1
_exptl_crystal_size_min 0.08
_refine_diff_density_max 0.369
_refine_diff_density_min -0.245
_refine_diff_density_rms 0.042
_refine_ls_extinction_coef .
_refine_ls_extinction_method none
_refine_ls_goodness_of_fit_ref 1.081
_refine_ls_hydrogen_treatment refall
_refine_ls_matrix_type full
_refine_ls_number_parameters 255
_refine_ls_number_reflns 3503
_refine_ls_number_restraints 43
_refine_ls_restrained_S_all 1.075
_refine_ls_R_factor_all 0.0262
_refine_ls_R_factor_gt 0.0259
_refine_ls_shift/su_max 0.002
_refine_ls_shift/su_mean 0.000
_refine_ls_structure_factor_coef Fsqd
_refine_ls_weighting_details 'w=1/[\s^2^(Fo^2^)+(0.0427P)^2^+0.2832P] where P=(Fo^2^+2Fc^2^)/3'
_refine_ls_weighting_scheme calc
_refine_ls_wR_factor_gt 0.0748
_refine_ls_wR_factor_ref 0.0751
_reflns_Friedel_coverage 0.000
_reflns_Friedel_fraction_full .
_reflns_Friedel_fraction_max .
_reflns_number_gt 3417
_reflns_number_total 3503
_reflns_threshold_expression 'I > 2\s(I)'
_cod_data_source_file S05_Pq-Cl2_3H2O_P21_c.cif
_cod_data_source_block jw22641
_cod_database_code 4519451

loop_
_space_group_symop_id
_space_group_symop_operation_xyz
1 'x, y, z'
2 '-x, y+1/2, -z+1/2'
3 '-x, -y, -z'
4 'x, -y-1/2, z-1/2'

loop_
_atom_site_label
_atom_site_type_symbol
_atom_site_fract_x
_atom_site_fract_y
_atom_site_fract_z
_atom_site_U_iso_or_equiv
_atom_site_adp_type
_atom_site_occupancy
_atom_site_site_symmetry_order
_atom_site_calc_flag
_atom_site_refinement_flags_posn
_atom_site_refinement_flags_adp
_atom_site_refinement_flags_occupancy
_atom_site_disorder_assembly
_atom_site_disorder_group
Cl1 Cl 1.000000 0.500000 0.500000 0.02624(10) Uani 1 2 d S . P . .
Cl2 Cl 1.03369(3) 0.19753(2) 0.49330(2) 0.02624(9) Uani 1 1 d . . . . .
Cl3 Cl 0.500000 0.000000 0.500000 0.02787(10) Uani 1 2 d S . P . .
O1 O 0.40044(10) 0.17607(6) 0.58491(10) 0.0446(2) Uani 1 1 d . . . . .
H1A H 0.306(2) 0.1787(11) 0.5659(17) 0.065(5) Uiso 1 1 d . . . . .
H1B H 0.418(2) 0.1300(12) 0.5590(17) 0.064(5) Uiso 1 1 d . . . . .
O2 O 0.51648(11) 0.30912(5) 0.47485(9) 0.03797(19) Uani 1 1 d . . . . .
H2A H 0.611(2) 0.3178(11) 0.5075(18) 0.068(5) Uiso 1 1 d . . . . .
H2B H 0.4881(19) 0.2742(11) 0.5127(14) 0.049(4) Uiso 1 1 d . . . . .
O3 O 0.83725(11) 0.33975(6) 0.56775(10) 0.0450(2) Uani 1 1 d . . . . .
H3A H 0.869(2) 0.3822(11) 0.5507(16) 0.055(5) Uiso 1 1 d . . . . .
H3B H 0.884(3) 0.3020(12) 0.5517(19) 0.078(6) Uiso 1 1 d . . . . .
N1 N -0.07686(9) 0.38835(5) 0.22661(7) 0.02222(16) Uani 1 1 d . . . . .
N2 N 0.59750(9) 0.61725(5) 0.27135(7) 0.02363(17) Uani 1 1 d . . . . .
C1 C -0.08906(11) 0.46104(6) 0.16443(9) 0.02477(19) Uani 1 1 d D . . . .
H1 H -0.1877(9) 0.4772(8) 0.1147(11) 0.035(3) Uiso 1 1 d D . . . .
C2 C 0.04180(11) 0.50773(6) 0.17360(9) 0.02455(19) Uani 1 1 d D . . . .
H2 H 0.0275(15) 0.5572(6) 0.1284(11) 0.035(3) Uiso 1 1 d D . . . .
C3 C 0.18874(10) 0.47938(5) 0.24762(8) 0.02065(18) Uani 1 1 d . . . . .
C4 C 0.19682(11) 0.40328(6) 0.30923(9) 0.02361(18) Uani 1 1 d D . . . .
H4 H 0.2896(10) 0.3801(7) 0.3595(10) 0.030(3) Uiso 1 1 d D . . . .
C5 C 0.06236(11) 0.35911(6) 0.29770(9) 0.02469(19) Uani 1 1 d D . . . .
H5 H 0.0647(15) 0.3088(5) 0.3393(10) 0.028(3) Uiso 1 1 d D . . . .
C6 C -0.21886(12) 0.34002(7) 0.21773(11) 0.0316(2) Uani 1 1 d D . . . .
H6A H -0.198(2) 0.2861(6) 0.2073(17) 0.069(5) Uiso 1 1 d D . . . .
H6B H -0.235(2) 0.3434(10) 0.2927(12) 0.061(5) Uiso 1 1 d D . . . .
H6C H -0.3001(17) 0.3630(10) 0.1580(14) 0.070(5) Uiso 1 1 d D . . . .
C7 C 0.45691(11) 0.65036(6) 0.21132(9) 0.02511(19) Uani 1 1 d D . . . .
H7 H 0.4542(16) 0.7024(5) 0.1744(11) 0.032(3) Uiso 1 1 d D . . . .
C8 C 0.32270(11) 0.60763(6) 0.20479(9) 0.02406(19) Uani 1 1 d D . . . .
H8 H 0.2287(10) 0.6330(7) 0.1613(11) 0.032(3) Uiso 1 1 d D . . . .
C9 C 0.33160(10) 0.52867(5) 0.25903(8) 0.02076(18) Uani 1 1 d . . . . .
C10 C 0.47945(12) 0.49701(6) 0.32304(10) 0.0263(2) Uani 1 1 d D . . . .
H10 H 0.4939(15) 0.4453(5) 0.3624(11) 0.034(3) Uiso 1 1 d D . . . .
C11 C 0.61042(11) 0.54239(6) 0.32778(9) 0.0270(2) Uani 1 1 d D . . . .
H11 H 0.7110(9) 0.5243(8) 0.3684(12) 0.042(4) Uiso 1 1 d D . . . .
C12 C 0.73970(12) 0.66193(7) 0.26997(11) 0.0322(2) Uani 1 1 d D . . . .
H12A H 0.732(2) 0.7167(6) 0.2840(17) 0.077(6) Uiso 1 1 d D . . . .
H12B H 0.749(2) 0.6562(10) 0.1929(11) 0.061(5) Uiso 1 1 d D . . . .
H12C H 0.8233(16) 0.6417(11) 0.3302(15) 0.079(6) Uiso 1 1 d D . . . .

loop_
_atom_site_aniso_label
_atom_site_aniso_U_11
_atom_site_aniso_U_22
_atom_site_aniso_U_33
_atom_site_aniso_U_23
_atom_site_aniso_U_13
_atom_site_aniso_U_12
Cl1 0.02240(16) 0.02961(18) 0.02543(16) -0.00208(10) 0.00596(12) 0.00354(11)
Cl2 0.02722(13) 0.02227(13) 0.02649(13) -0.00017(7) 0.00489(9) -0.00426(7)
Cl3 0.02426(16) 0.03267(18) 0.02574(17) 0.00219(11) 0.00680(12) -0.00289(11)
O1 0.0277(4) 0.0404(5) 0.0635(6) -0.0048(4) 0.0115(4) 0.0003(3)
O2 0.0334(4) 0.0332(4) 0.0392(4) 0.0048(3) 0.0005(3) 0.0051(3)
O3 0.0367(5) 0.0370(5) 0.0687(6) -0.0023(4) 0.0271(4) -0.0023(4)
N1 0.0213(4) 0.0218(4) 0.0238(4) -0.0024(3) 0.0077(3) -0.0008(3)
N2 0.0205(4) 0.0255(4) 0.0240(4) -0.0050(3) 0.0059(3) -0.0037(3)
C1 0.0202(4) 0.0251(4) 0.0267(4) 0.0009(3) 0.0044(3) 0.0021(3)
C2 0.0217(4) 0.0231(4) 0.0266(5) 0.0043(3) 0.0048(4) 0.0024(3)
C3 0.0200(4) 0.0222(4) 0.0199(4) -0.0006(3) 0.0066(3) 0.0017(3)
C4 0.0216(4) 0.0238(4) 0.0245(4) 0.0036(3) 0.0062(3) 0.0040(3)
C5 0.0257(4) 0.0223(4) 0.0264(4) 0.0027(3) 0.0090(3) 0.0020(3)
C6 0.0246(5) 0.0287(5) 0.0406(6) -0.0002(4) 0.0093(4) -0.0059(4)
C7 0.0253(4) 0.0221(4) 0.0273(4) 0.0001(3) 0.0076(4) 0.0004(3)
C8 0.0206(4) 0.0236(4) 0.0269(4) 0.0014(3) 0.0063(3) 0.0025(3)
C9 0.0199(4) 0.0224(4) 0.0196(4) -0.0004(3) 0.0058(3) 0.0018(3)
C10 0.0218(4) 0.0260(5) 0.0286(5) 0.0045(3) 0.0047(4) 0.0021(3)
C11 0.0199(4) 0.0295(5) 0.0281(4) 0.0013(3) 0.0028(3) 0.0021(3)
C12 0.0233(5) 0.0321(5) 0.0397(5) -0.0030(4) 0.0081(4) -0.0081(4)

loop_
_atom_type_symbol
_atom_type_description
_atom_type_scat_dispersion_real
_atom_type_scat_dispersion_imag
_atom_type_scat_source
C C 0.0137 0.0067 'International Tables Vol C Tables 4.2.6.8 and 6.1.1.4'
H H 0.0000 0.0000 'International Tables Vol C Tables 4.2.6.8 and 6.1.1.4'
Cl Cl 0.3281 0.5435 'International Tables Vol C Tables 4.2.6.8 and 6.1.1.4'
N N 0.0241 0.0134 'International Tables Vol C Tables 4.2.6.8 and 6.1.1.4'
O O 0.0389 0.0241 'International Tables Vol C Tables 4.2.6.8 and 6.1.1.4'

loop_
_geom_angle_atom_site_label_1
_geom_angle_atom_site_label_2
_geom_angle_atom_site_label_3
_geom_angle
_geom_angle_site_symmetry_1
_geom_angle_site_symmetry_3
H1A O1 H1B 105.0(18) . .
H2A O2 H2B 110.4(16) . .
H3A O3 H3B 109.5(19) . .
C1 N1 C6 119.69(8) . .
C5 N1 C1 121.03(8) . .
C5 N1 C6 119.28(8) . .
C7 N2 C12 119.52(8) . .
C11 N2 C7 120.85(8) . .
C11 N2 C12 119.56(8) . .
N1 C1 H1 117.2(8) . .
N1 C1 C2 120.48(8) . .
C2 C1 H1 122.3(8) . .
C1 C2 H2 117.3(8) . .
C1 C2 C3 120.00(8) . .
C3 C2 H2 122.7(8) . .
C2 C3 C9 120.99(8) . .
C4 C3 C2 117.82(8) . .
C4 C3 C9 121.19(8) . .
C3 C4 H4 123.1(8) . .
C5 C4 C3 119.99(8) . .
C5 C4 H4 116.9(8) . .
N1 C5 C4 120.68(8) . .
N1 C5 H5 117.8(8) . .
C4 C5 H5 121.5(8) . .
N1 C6 H6A 107.4(12) . .
N1 C6 H6B 107.8(12) . .
N1 C6 H6C 108.8(12) . .
H6A C6 H6B 106.4(15) . .
H6A C6 H6C 116.8(16) . .
H6B C6 H6C 109.2(16) . .
N2 C7 H7 117.5(8) . .
N2 C7 C8 120.62(8) . .
C8 C7 H7 121.8(8) . .
C7 C8 H8 117.2(8) . .
C7 C8 C9 120.13(8) . .
C9 C8 H8 122.7(8) . .
C8 C9 C3 121.21(8) . .
C8 C9 C10 117.70(8) . .
C10 C9 C3 121.09(8) . .
C9 C10 H10 122.2(8) . .
C11 C10 C9 120.02(8) . .
C11 C10 H10 117.7(8) . .
N2 C11 C10 120.64(8) . .
N2 C11 H11 115.7(9) . .
C10 C11 H11 123.6(9) . .
N2 C12 H12A 110.6(13) . .
N2 C12 H12B 108.1(11) . .
N2 C12 H12C 110.2(13) . .
H12A C12 H12B 107.7(16) . .
H12A C12 H12C 108.4(16) . .
H12B C12 H12C 111.7(17) . .

loop_
_geom_bond_atom_site_label_1
_geom_bond_atom_site_label_2
_geom_bond_distance
_geom_bond_site_symmetry_2
O1 H1A 0.81(2) .
O1 H1B 0.83(2) .
O2 H2A 0.83(2) .
O2 H2B 0.794(17) .
O3 H3A 0.787(19) .
O3 H3B 0.79(2) .
N1 C1 1.3433(12) .
N1 C5 1.3408(12) .
N1 C6 1.4775(12) .
N2 C7 1.3432(12) .
N2 C11 1.3432(13) .
N2 C12 1.4787(12) .
C1 H1 0.925(6) .
C1 C2 1.3777(13) .
C2 H2 0.927(6) .
C2 C3 1.3983(12) .
C3 C4 1.3915(12) .
C3 C9 1.4863(13) .
C4 H4 0.926(6) .
C4 C5 1.3786(13) .
C5 H5 0.928(6) .
C6 H6A 0.900(9) .
C6 H6B 0.901(9) .
C6 H6C 0.899(9) .
C7 H7 0.927(6) .
C7 C8 1.3769(13) .
C8 H8 0.928(6) .
C8 C9 1.3944(12) .
C9 C10 1.3954(12) .
C10 H10 0.927(6) .
C10 C11 1.3782(13) .
C11 H11 0.924(7) .
C12 H12A 0.899(9) .
C12 H12B 0.899(9) .
C12 H12C 0.897(9) .

loop_
_geom_hbond_atom_site_label_D
_geom_hbond_atom_site_label_H
_geom_hbond_atom_site_label_A
_geom_hbond_distance_DH
_geom_hbond_distance_HA
_geom_hbond_distance_DA
_geom_hbond_angle_DHA
_geom_hbond_site_symmetry_A
_geom_hbond_publ_flag
O1 H1A Cl2 0.81(2) 2.35(2) 3.1651(9) 173.4(18) 1_455 yes
O2 H2A O3 0.83(2) 1.97(2) 2.7969(13) 174.1(18) . yes
O2 H2B O1 0.794(17) 2.043(18) 2.8305(14) 171.6(15) . yes
O3 H3A Cl1 0.787(19) 2.392(19) 3.1726(10) 171.7(17) . yes
O3 H3B Cl2 0.79(2) 2.37(2) 3.1650(10) 175(2) . yes
C2 H2 Cl2 0.927(6) 2.595(7) 3.5196(9) 175.2(11) 2_655 yes
C4 H4 O2 0.926(6) 2.340(7) 3.2625(12) 174.2(11) . yes
C5 H5 Cl2 0.928(6) 2.560(7) 3.4571(9) 162.6(11) 1_455 yes
C6 H6A O3 0.900(9) 2.635(12) 3.4545(15) 151.9(15) 4_465 yes
C7 H7 O2 0.927(6) 2.467(8) 3.3488(13) 158.9(11) 2_655 yes
C8 H8 Cl2 0.928(6) 2.659(7) 3.5791(9) 171.7(11) 2_655 yes
C10 H10 O2 0.927(6) 2.495(7) 3.4206(13) 175.7(11) . yes

loop_
_geom_torsion_atom_site_label_1
_geom_torsion_atom_site_label_2
_geom_torsion_atom_site_label_3
_geom_torsion_atom_site_label_4
_geom_torsion
_geom_torsion_site_symmetry_1
_geom_torsion_site_symmetry_2
_geom_torsion_site_symmetry_3
_geom_torsion_site_symmetry_4
N1 C1 C2 C3 0.27(14) . . . .
N2 C7 C8 C9 -1.00(14) . . . .
C1 N1 C5 C4 0.31(14) . . . .
C1 C2 C3 C4 0.57(14) . . . .
C1 C2 C3 C9 -179.97(9) . . . .
C2 C3 C4 C5 -0.98(13) . . . .
C2 C3 C9 C8 5.22(14) . . . .
C2 C3 C9 C10 -173.93(8) . . . .
C3 C4 C5 N1 0.56(14) . . . .
C3 C9 C10 C11 177.25(9) . . . .
C4 C3 C9 C8 -175.34(8) . . . .
C4 C3 C9 C10 5.52(14) . . . .
C5 N1 C1 C2 -0.73(14) . . . .
C6 N1 C1 C2 178.73(9) . . . .
C6 N1 C5 C4 -179.15(9) . . . .
C7 N2 C11 C10 1.39(14) . . . .
C7 C8 C9 C3 -176.80(9) . . . .
C7 C8 C9 C10 2.38(13) . . . .
C8 C9 C10 C11 -1.93(14) . . . .
C9 C3 C4 C5 179.56(9) . . . .
C9 C10 C11 N2 0.09(15) . . . .
C11 N2 C7 C8 -0.93(14) . . . .
C12 N2 C7 C8 176.07(9) . . . .
C12 N2 C11 C10 -175.62(9) . . . .

_cod_database_fobs_code 4519451
